data_4346348
loop_
_publ_author_name
'Lei, Xiao-Wu'
'Yue, Cheng-Yang'
'Zhao, Jian-Qiang'
'Han, Yong-Fang'
'Yang, Jiang-Tao'
'Meng, Rong-Rong'
'Gao, Chuan-Sheng'
'Ding, Hao'
'Wang, Chun-Yan'
'Chen, Wan-Dong'
'Hong, Mao-Chun'

_publ_section_title
;
 Two Types of 2D Layered Iodoargentates Based on Trimeric [Ag3I7]
 Secondary Building Units and Hexameric [Ag6I12] Ternary Building Units:
 Syntheses, Crystal Structures, and Efficient Visible Light Responding
 Photocatalytic Properties.
;
_journal_issue 22
_journal_name_full 'Inorganic chemistry'
_journal_page_first 10593
_journal_page_last 10603
_journal_paper_doi 10.1021/acs.inorgchem.5b01324
_journal_volume 54
_journal_year 2015
_chemical_formula_moiety C60N12H48Co2K0.89Ag6I11
_chemical_formula_sum 'C60 H48 Ag6 Co2 I11 K0.89 N12'
_chemical_formula_weight 3132.88
_space_group_IT_number 148
_space_group_name_Hall '-R 3'
_space_group_name_H-M_alt 'R -3 :H'
_symmetry_cell_setting trigonal
_symmetry_space_group_name_Hall '-R 3'
_symmetry_space_group_name_H-M 'R -3 :H'
_atom_sites_solution_hydrogens geom
_atom_sites_solution_primary direct
_atom_sites_solution_secondary difmap
_audit_creation_method SHELXL-97
_cell_angle_alpha 90.00
_cell_angle_beta 90.00
_cell_angle_gamma 120.00
_cell_formula_units_Z 3
_cell_length_a 14.6595(16)
_cell_length_b 14.6595(16)
_cell_length_c 31.363(5)
_cell_measurement_temperature 293(2)
_cell_volume 5837.0(13)
_computing_cell_refinement 'APEX2 Software Suite (Bruker,2005)'
_computing_data_collection 'APEX2 Software Suite (Bruker,2005)'
_computing_data_reduction 'APEX2 Software Suite (Bruker,2005)'
_computing_structure_refinement 'SHELXL-97 (Sheldrick, 2008)'
_computing_structure_solution 'SHELXS-97 (Sheldrick, 2008)'
_diffrn_ambient_temperature 293(2)
_diffrn_measured_fraction_theta_full 0.991
_diffrn_measured_fraction_theta_max 0.991
_diffrn_measurement_device_type 'Bruker SMART CCD area detector'
_diffrn_measurement_method 'phi and omega scans'
_diffrn_radiation_monochromator graphite
_diffrn_radiation_source 'fine-focus sealed tube'
_diffrn_radiation_type MoK\a
_diffrn_radiation_wavelength 0.71073
_diffrn_reflns_av_R_equivalents 0.0273
_diffrn_reflns_av_sigmaI/netI 0.0205
_diffrn_reflns_limit_h_max 19
_diffrn_reflns_limit_h_min -17
_diffrn_reflns_limit_k_max 19
_diffrn_reflns_limit_k_min -19
_diffrn_reflns_limit_l_max 40
_diffrn_reflns_limit_l_min -40
_diffrn_reflns_number 15212
_diffrn_reflns_theta_full 27.48
_diffrn_reflns_theta_max 27.48
_diffrn_reflns_theta_min 3.27
_exptl_absorpt_coefficient_mu 6.353
_exptl_absorpt_correction_T_max 0.5692
_exptl_absorpt_correction_T_min 0.5162
_exptl_absorpt_correction_type multi-scan
_exptl_absorpt_process_details 'SADABS; Bruker, 2000'
_exptl_crystal_colour red
_exptl_crystal_density_diffrn 2.677
_exptl_crystal_density_method 'not measured'
_exptl_crystal_description block
_exptl_crystal_F_000 4283.7
_exptl_crystal_size_max 0.12
_exptl_crystal_size_mid 0.10
_exptl_crystal_size_min 0.10
_refine_diff_density_max 1.056
_refine_diff_density_min -1.482
_refine_diff_density_rms 0.091
_refine_ls_extinction_coef 0.00035(2)
_refine_ls_extinction_method SHELXL
_refine_ls_goodness_of_fit_ref 1.055
_refine_ls_hydrogen_treatment constr
_refine_ls_matrix_type full
_refine_ls_number_parameters 152
_refine_ls_number_reflns 2952
_refine_ls_number_restraints 9
_refine_ls_restrained_S_all 1.057
_refine_ls_R_factor_all 0.0314
_refine_ls_R_factor_gt 0.0272
_refine_ls_shift/su_max 0.003
_refine_ls_shift/su_mean 0.000
_refine_ls_structure_factor_coef Fsqd
_refine_ls_weighting_details 'calc w=1/[\s^2^(Fo^2^)+(0.0303P)^2^+20.9259P] where P=(Fo^2^+2Fc^2^)/3'
_refine_ls_weighting_scheme calc
_refine_ls_wR_factor_gt 0.0653
_refine_ls_wR_factor_ref 0.0671
_reflns_number_gt 2552
_reflns_number_total 2952
_reflns_threshold_expression >2sigma(I)
_cod_data_source_file ic5b01324_si_004.cif
_cod_data_source_block C60N12H48Co2K0.89Ag6I11
_cod_original_sg_symbol_Hall -R3
_cod_original_sg_symbol_H-M R-3
_cod_database_code 4346348

loop_
_symmetry_equiv_pos_as_xyz
'x, y, z'
'-y, x-y, z'
'-x+y, -x, z'
'x+2/3, y+1/3, z+1/3'
'-y+2/3, x-y+1/3, z+1/3'
'-x+y+2/3, -x+1/3, z+1/3'
'x+1/3, y+2/3, z+2/3'
'-y+1/3, x-y+2/3, z+2/3'
'-x+y+1/3, -x+2/3, z+2/3'
'-x, -y, -z'
'y, -x+y, -z'
'x-y, x, -z'
'-x+2/3, -y+1/3, -z+1/3'
'y+2/3, -x+y+1/3, -z+1/3'
'x-y+2/3, x+1/3, -z+1/3'
'-x+1/3, -y+2/3, -z+2/3'
'y+1/3, -x+y+2/3, -z+2/3'
'x-y+1/3, x+2/3, -z+2/3'

loop_
_atom_site_label
_atom_site_type_symbol
_atom_site_fract_x
_atom_site_fract_y
_atom_site_fract_z
_atom_site_U_iso_or_equiv
_atom_site_adp_type
_atom_site_occupancy
_atom_site_symmetry_multiplicity
_atom_site_calc_flag
_atom_site_refinement_flags
I1 I 0.6667 0.3333 0.127180(12) 0.04374(11) Uani 1 3 d S
I2A I 0.5800(4) 0.4639(6) 0.25329(16) 0.0524(4) Uani 0.74(3) 1 d PU
I2B I 0.5730(10) 0.4478(8) 0.2503(4) 0.0524(6) Uani 0.26(3) 1 d PU
K1 K 0.6667 0.3333 0.3333 0.0844(13) Uani 0.89(7) 6 d SPU
Co1 Co 0.3333 0.6667 0.28531(2) 0.03046(16) Uani 1 3 d S
Ag1 Ag 0.53004(3) 0.28001(3) 0.204014(11) 0.05539(11) Uani 1 1 d .
I3 I 0.3333 0.1667 0.1667 0.0873(2) Uani 1 2 d S
N2 N 0.2414(2) 0.7183(2) 0.25130(9) 0.0374(6) Uani 1 1 d .
N1 N 0.1988(2) 0.5578(2) 0.32022(9) 0.0388(6) Uani 1 1 d .
C1 C 0.1461(3) 0.4597(3) 0.30437(12) 0.0420(8) Uani 1 1 d .
C10 C 0.2508(3) 0.8097(3) 0.26506(12) 0.0414(8) Uani 1 1 d .
C5 C 0.1653(4) 0.5785(4) 0.35650(13) 0.0549(10) Uani 1 1 d .
H5 H 0.2024 0.6464 0.3675 0.066 Uiso 1 1 calc .
C6 C 0.1782(3) 0.6704(3) 0.21824(12) 0.0487(9) Uani 1 1 d .
H6 H 0.1709 0.6068 0.2090 0.058 Uiso 1 1 calc .
C7 C 0.1228(4) 0.7099(4) 0.19684(14) 0.0622(12) Uani 1 1 d .
H7 H 0.0781 0.6730 0.1744 0.075 Uiso 1 1 calc .
C9 C 0.2000(4) 0.8555(4) 0.24383(16) 0.0635(12) Uani 1 1 d .
H9 H 0.2095 0.9202 0.2527 0.076 Uiso 1 1 calc .
C2 C 0.0582(4) 0.3825(4) 0.32501(17) 0.0658(13) Uani 1 1 d .
H2 H 0.0213 0.3148 0.3137 0.079 Uiso 1 1 calc .
C4 C 0.0790(4) 0.5048(5) 0.37837(15) 0.0700(14) Uani 1 1 d .
H4 H 0.0577 0.5219 0.4036 0.084 Uiso 1 1 calc .
C8 C 0.1357(4) 0.8041(5) 0.20962(17) 0.0711(14) Uani 1 1 d .
H8 H 0.1012 0.8338 0.1953 0.085 Uiso 1 1 calc .
C3 C 0.0256(4) 0.4059(5) 0.36206(19) 0.0795(16) Uani 1 1 d .
H3 H -0.0333 0.3540 0.3762 0.095 Uiso 1 1 calc .

loop_
_atom_site_aniso_label
_atom_site_aniso_U_11
_atom_site_aniso_U_22
_atom_site_aniso_U_33
_atom_site_aniso_U_23
_atom_site_aniso_U_13
_atom_site_aniso_U_12
I1 0.04983(16) 0.04983(16) 0.0316(2) 0.000 0.000 0.02491(8)
I2A 0.0534(6) 0.0432(11) 0.0571(6) -0.0092(6) 0.0126(4) 0.0216(7)
I2B 0.0530(9) 0.0432(15) 0.0570(11) -0.0091(11) 0.0147(8) 0.0211(12)
K1 0.099(4) 0.099(4) 0.054(4) 0.000 0.000 0.0497(18)
Co1 0.0321(2) 0.0321(2) 0.0272(4) 0.000 0.000 0.01606(12)
Ag1 0.04523(18) 0.05357(19) 0.0644(2) -0.00528(15) -0.00954(14) 0.02251(15)
I3 0.0404(2) 0.1517(5) 0.0635(3) -0.0486(3) -0.01842(19) 0.0432(3)
N2 0.0381(15) 0.0387(15) 0.0369(15) 0.0023(12) -0.0004(12) 0.0202(13)
N1 0.0368(15) 0.0462(17) 0.0321(14) 0.0060(12) 0.0029(12) 0.0197(13)
C1 0.0343(17) 0.0446(19) 0.0446(19) 0.0106(16) -0.0017(15) 0.0177(16)
C10 0.0432(19) 0.0425(19) 0.043(2) 0.0063(15) 0.0087(15) 0.0251(16)
C5 0.055(2) 0.072(3) 0.043(2) 0.0078(19) 0.0126(18) 0.036(2)
C6 0.051(2) 0.055(2) 0.043(2) -0.0036(17) -0.0096(17) 0.0287(19)
C7 0.060(3) 0.084(3) 0.050(2) 0.000(2) -0.012(2) 0.042(3)
C9 0.086(3) 0.067(3) 0.063(3) 0.008(2) 0.003(2) 0.058(3)
C2 0.048(2) 0.054(3) 0.072(3) 0.015(2) 0.008(2) 0.009(2)
C4 0.067(3) 0.096(4) 0.052(3) 0.021(3) 0.026(2) 0.045(3)
C8 0.081(3) 0.097(4) 0.063(3) 0.013(3) -0.006(3) 0.065(3)
C3 0.052(3) 0.094(4) 0.076(4) 0.036(3) 0.026(3) 0.023(3)

loop_
_atom_type_symbol
_atom_type_description
_atom_type_scat_dispersion_real
_atom_type_scat_dispersion_imag
_atom_type_scat_source
C C 0.0033 0.0016 'International Tables Vol C Tables 4.2.6.8 and 6.1.1.4'
H H 0.0000 0.0000 'International Tables Vol C Tables 4.2.6.8 and 6.1.1.4'
N N 0.0061 0.0033 'International Tables Vol C Tables 4.2.6.8 and 6.1.1.4'
K K 0.2009 0.2494 'International Tables Vol C Tables 4.2.6.8 and 6.1.1.4'
Co Co 0.3494 0.9721 'International Tables Vol C Tables 4.2.6.8 and 6.1.1.4'
Ag Ag -0.8971 1.1015 'International Tables Vol C Tables 4.2.6.8 and 6.1.1.4'
I I -0.4742 1.8119 'International Tables Vol C Tables 4.2.6.8 and 6.1.1.4'

loop_
_geom_angle_atom_site_label_1
_geom_angle_atom_site_label_2
_geom_angle_atom_site_label_3
_geom_angle
_geom_angle_site_symmetry_1
_geom_angle_site_symmetry_3
Ag1 I1 Ag1 61.139(15) 2_655 3_665
Ag1 I1 Ag1 61.138(15) 2_655 .
Ag1 I1 Ag1 61.139(15) 3_665 .
Ag1 I2A Ag1 63.41(14) . 3_665
Ag1 I2A K1 82.71(15) . .
Ag1 I2A K1 82.35(12) 3_665 .
Ag1 I2B Ag1 66.8(3) . 3_665
Ag1 I2B K1 86.3(3) . .
Ag1 I2B K1 83.5(3) 3_665 .
I2B K1 I2B 76.2(3) 16_655 17
I2B K1 I2B 76.2(3) 16_655 18_545
I2B K1 I2B 76.2(3) 17 18_545
I2B K1 I2B 179.999(1) 16_655 .
I2B K1 I2B 103.8(3) 17 .
I2B K1 I2B 103.8(3) 18_545 .
I2B K1 I2B 103.8(3) 16_655 2_655
I2B K1 I2B 179.999(1) 17 2_655
I2B K1 I2B 103.8(3) 18_545 2_655
I2B K1 I2B 76.2(3) . 2_655
I2B K1 I2B 103.8(3) 16_655 3_665
I2B K1 I2B 103.8(3) 17 3_665
I2B K1 I2B 179.999(1) 18_545 3_665
I2B K1 I2B 76.2(3) . 3_665
I2B K1 I2B 76.2(3) 2_655 3_665
I2B K1 I2A 79.6(2) 16_655 18_545
I2B K1 I2A 76.51(17) 17 18_545
I2B K1 I2A 3.43(14) 18_545 18_545
I2B K1 I2A 100.4(2) . 18_545
I2B K1 I2A 103.49(17) 2_655 18_545
I2B K1 I2A 176.56(14) 3_665 18_545
I2B K1 I2A 76.51(17) 16_655 17
I2B K1 I2A 3.44(14) 17 17
I2B K1 I2A 79.6(2) 18_545 17
I2B K1 I2A 103.49(17) . 17
I2B K1 I2A 176.56(14) 2_655 17
I2B K1 I2A 100.4(2) 3_665 17
I2A K1 I2A 79.94(15) 18_545 17
I2B K1 I2A 176.56(14) 16_655 .
I2B K1 I2A 100.4(2) 17 .
I2B K1 I2A 103.49(17) 18_545 .
I2B K1 I2A 3.44(14) . .
I2B K1 I2A 79.6(2) 2_655 .
I2B K1 I2A 76.51(17) 3_665 .
I2A K1 I2A 100.06(15) 18_545 .
I2A K1 I2A 100.06(15) 17 .
I2B K1 I2A 103.49(17) 16_655 2_655
I2B K1 I2A 176.57(13) 17 2_655
I2B K1 I2A 100.4(2) 18_545 2_655
I2B K1 I2A 76.51(17) . 2_655
I2B K1 I2A 3.44(14) 2_655 2_655
I2B K1 I2A 79.6(2) 3_665 2_655
I2A K1 I2A 100.06(15) 18_545 2_655
I2A K1 I2A 179.999(1) 17 2_655
I2A K1 I2A 79.94(15) . 2_655
I2B K1 I2A 100.4(2) 16_655 3_665
I2B K1 I2A 103.49(17) 17 3_665
I2B K1 I2A 176.57(14) 18_545 3_665
I2B K1 I2A 79.6(2) . 3_665
I2B K1 I2A 76.51(17) 2_655 3_665
I2B K1 I2A 3.44(14) 3_665 3_665
I2A K1 I2A 180.0 18_545 3_665
I2A K1 I2A 100.06(15) 17 3_665
I2A K1 I2A 79.94(15) . 3_665
I2A K1 I2A 79.94(15) 2_655 3_665
I2B K1 I2A 3.44(14) 16_655 16_655
I2B K1 I2A 79.6(2) 17 16_655
I2B K1 I2A 76.51(17) 18_545 16_655
I2B K1 I2A 176.56(14) . 16_655
I2B K1 I2A 100.4(2) 2_655 16_655
I2B K1 I2A 103.49(17) 3_665 16_655
I2A K1 I2A 79.94(15) 18_545 16_655
I2A K1 I2A 79.94(15) 17 16_655
I2A K1 I2A 180.00(18) . 16_655
I2A K1 I2A 100.06(15) 2_655 16_655
I2A K1 I2A 100.06(15) 3_665 16_655
N1 Co1 N1 95.71(11) 3_565 2_665
N1 Co1 N1 95.71(11) 3_565 .
N1 Co1 N1 95.71(11) 2_665 .
N1 Co1 N2 90.57(11) 3_565 3_565
N1 Co1 N2 77.16(11) 2_665 3_565
N1 Co1 N2 170.97(11) . 3_565
N1 Co1 N2 170.97(11) 3_565 2_665
N1 Co1 N2 90.57(11) 2_665 2_665
N1 Co1 N2 77.16(11) . 2_665
N2 Co1 N2 97.17(10) 3_565 2_665
N1 Co1 N2 77.16(11) 3_565 .
N1 Co1 N2 170.97(11) 2_665 .
N1 Co1 N2 90.57(11) . .
N2 Co1 N2 97.17(10) 3_565 .
N2 Co1 N2 97.17(10) 2_665 .
I2B Ag1 I3 118.9(3) . .
I2B Ag1 I2B 113.1(6) . 2_655
I3 Ag1 I2B 103.7(2) . 2_655
I2B Ag1 I2A 1.0(3) . .
I3 Ag1 I2A 119.50(9) . .
I2B Ag1 I2A 113.42(19) 2_655 .
I2B Ag1 I2A 112.7(2) . 2_655
I3 Ag1 I2A 100.53(13) . 2_655
I2B Ag1 I2A 4.39(18) 2_655 2_655
I2A Ag1 I2A 113.15(18) . 2_655
I2B Ag1 I1 112.6(3) . .
I3 Ag1 I1 100.212(15) . .
I2B Ag1 I1 107.0(2) 2_655 .
I2A Ag1 I1 111.56(9) . .
I2A Ag1 I1 110.74(13) 2_655 .
I2B Ag1 Ag1 109.0(3) . 2_655
I3 Ag1 Ag1 132.115(16) . 2_655
I2B Ag1 Ag1 53.4(2) 2_655 2_655
I2A Ag1 Ag1 108.38(9) . 2_655
I2A Ag1 Ag1 57.83(14) 2_655 2_655
I1 Ag1 Ag1 59.429(8) . 2_655
I2B Ag1 Ag1 59.7(3) . 3_665
I3 Ag1 Ag1 149.636(13) . 3_665
I2B Ag1 Ag1 103.9(2) 2_655 3_665
I2A Ag1 Ag1 58.76(9) . 3_665
I2A Ag1 Ag1 107.62(13) 2_655 3_665
I1 Ag1 Ag1 59.429(8) . 3_665
Ag1 Ag1 Ag1 60.0 2_655 3_665
Ag1 I3 Ag1 180.0 . 13
C6 N2 C10 118.2(3) . .
C6 N2 Co1 126.7(3) . .
C10 N2 Co1 115.1(2) . .
C5 N1 C1 118.7(3) . .
C5 N1 Co1 125.5(3) . .
C1 N1 Co1 115.8(2) . .
N1 C1 C2 120.4(4) . .
N1 C1 C10 115.9(3) . 2_665
C2 C1 C10 123.7(4) . 2_665
N2 C10 C9 120.8(4) . .
N2 C10 C1 115.7(3) . 3_565
C9 C10 C1 123.5(4) . 3_565
N1 C5 C4 123.3(5) . .
N1 C5 H5 118.4 . .
C4 C5 H5 118.4 . .
N2 C6 C7 123.7(4) . .
N2 C6 H6 118.1 . .
C7 C6 H6 118.1 . .
C8 C7 C6 118.1(4) . .
C8 C7 H7 121.0 . .
C6 C7 H7 121.0 . .
C8 C9 C10 119.5(4) . .
C8 C9 H9 120.3 . .
C10 C9 H9 120.3 . .
C3 C2 C1 119.6(5) . .
C3 C2 H2 120.2 . .
C1 C2 H2 120.2 . .
C3 C4 C5 117.8(4) . .
C3 C4 H4 121.1 . .
C5 C4 H4 121.1 . .
C7 C8 C9 119.7(4) . .
C7 C8 H8 120.1 . .
C9 C8 H8 120.2 . .
C4 C3 C2 120.2(4) . .
C4 C3 H3 119.9 . .
C2 C3 H3 119.9 . .

loop_
_geom_bond_atom_site_label_1
_geom_bond_atom_site_label_2
_geom_bond_distance
_geom_bond_site_symmetry_2
I1 Ag1 2.9771(6) 2_655
I1 Ag1 2.9771(6) 3_665
I1 Ag1 2.9772(6) .
I2A Ag1 2.867(8) .
I2A Ag1 2.895(5) 3_665
I2A K1 3.743(5) .
I2B Ag1 2.646(10) .
I2B Ag1 2.846(12) 3_665
I2B K1 3.713(14) .
K1 I2B 3.713(14) 16_655
K1 I2B 3.713(14) 17
K1 I2B 3.713(14) 18_545
K1 I2B 3.713(14) 2_655
K1 I2B 3.713(14) 3_665
K1 I2A 3.743(5) 18_545
K1 I2A 3.743(5) 17
K1 I2A 3.743(5) 2_655
K1 I2A 3.743(5) 3_665
K1 I2A 3.743(5) 16_655
Co1 N1 2.119(3) 3_565
Co1 N1 2.119(3) 2_665
Co1 N1 2.119(3) .
Co1 N2 2.133(3) 3_565
Co1 N2 2.133(3) 2_665
Co1 N2 2.133(3) .
Ag1 I3 2.7671(4) .
Ag1 I2B 2.846(12) 2_655
Ag1 I2A 2.895(5) 2_655
Ag1 Ag1 3.0282(7) 2_655
Ag1 Ag1 3.0283(6) 3_665
I3 Ag1 2.7672(4) 13
N2 C6 1.333(5) .
N2 C10 1.348(5) .
N1 C5 1.332(5) .
N1 C1 1.342(5) .
C1 C2 1.380(6) .
C1 C10 1.480(5) 2_665
C10 C9 1.395(6) .
C10 C1 1.480(5) 3_565
C5 C4 1.367(6) .
C5 H5 0.9300 .
C6 C7 1.384(6) .
C6 H6 0.9300 .
C7 C8 1.358(8) .
C7 H7 0.9300 .
C9 C8 1.377(7) .
C9 H9 0.9300 .
C2 C3 1.363(8) .
C2 H2 0.9300 .
C4 C3 1.357(8) .
C4 H4 0.9300 .
C8 H8 0.9300 .
C3 H3 0.9300 .
